data_2215349
loop_
_publ_author_name
'Guo-Ming Wang'
'Zeng-Xin Li'
'Chun-Sheng Duan'
'Hui Li'

_publ_section_title
;
 <small>DL</small>-Aspartic acid
;
_journal_coeditor_code BG2096
_journal_issue 10
_journal_name_full 'Acta Crystallographica Section E'
_journal_page_first o4003
_journal_page_last o4003
_journal_paper_doi 10.1107/S1600536807043097
_journal_volume 63
_journal_year 2007
_chemical_formula_iupac 'C4 H7 N O4'
_chemical_formula_moiety 'C4 H7 N O4'
_chemical_formula_sum 'C4 H7 N O4'
_chemical_formula_weight 133.11
_chemical_name_systematic
;
D,L-aspartic acid
;
_space_group_IT_number 15
_symmetry_cell_setting monoclinic
_symmetry_space_group_name_Hall '-C 2yc'
_symmetry_space_group_name_H-M 'C 1 2/c 1'
_atom_sites_solution_hydrogens geom
_atom_sites_solution_primary direct
_atom_sites_solution_secondary difmap
_audit_creation_method SHELXL-97
_cell_angle_alpha 90.00
_cell_angle_beta 116.436(3)
_cell_angle_gamma 90.00
_cell_formula_units_Z 8
_cell_length_a 17.5813(2)
_cell_length_b 7.4369(5)
_cell_length_c 9.1807(3)
_cell_measurement_reflns_used 4179
_cell_measurement_temperature 293(2)
_cell_measurement_theta_max 26.49
_cell_measurement_theta_min 2.59
_cell_volume 1074.86(9)
_computing_cell_refinement 'SAINT (Bruker, 1999)'
_computing_data_collection 'SMART (Bruker, 1999)'
_computing_data_reduction 'SAINT (Bruker, 1999)'
_computing_molecular_graphics 'SHELXTL (Bruker, 1999)'
_computing_publication_material 'SHELXTL (Bruker, 1999)'
_computing_structure_refinement 'SHELXL97 (Sheldrick, 1997)'
_computing_structure_solution 'SHELXS97 (Sheldrick, 1990)'
_diffrn_ambient_temperature 293(2)
_diffrn_measured_fraction_theta_full 0.997
_diffrn_measured_fraction_theta_max 0.997
_diffrn_measurement_device_type 'Siemems SMART CCD'
_diffrn_measurement_method '\f and \w scans'
_diffrn_radiation_monochromator graphite
_diffrn_radiation_source 'fine-focus sealed tube'
_diffrn_radiation_type MoK\a
_diffrn_radiation_wavelength 0.71073
_diffrn_reflns_av_R_equivalents 0.0318
_diffrn_reflns_av_sigmaI/netI 0.0298
_diffrn_reflns_limit_h_max 22
_diffrn_reflns_limit_h_min -22
_diffrn_reflns_limit_k_max 9
_diffrn_reflns_limit_k_min -9
_diffrn_reflns_limit_l_max 11
_diffrn_reflns_limit_l_min -11
_diffrn_reflns_number 4179
_diffrn_reflns_theta_full 26.49
_diffrn_reflns_theta_max 26.49
_diffrn_reflns_theta_min 2.59
_diffrn_standards_decay_% 0
_diffrn_standards_interval_count 0
_diffrn_standards_number 0
_exptl_absorpt_coefficient_mu 0.149
_exptl_absorpt_correction_T_max 0.9911
_exptl_absorpt_correction_T_min 0.9737
_exptl_absorpt_correction_type multi-scan
_exptl_absorpt_process_details '(SADABS; Sheldrick, 1996)'
_exptl_crystal_colour Colorless
_exptl_crystal_density_diffrn 1.645
_exptl_crystal_density_method 'not measured'
_exptl_crystal_description Prism
_exptl_crystal_F_000 560
_exptl_crystal_size_max 0.18
_exptl_crystal_size_mid 0.14
_exptl_crystal_size_min 0.06
_refine_diff_density_max 0.234
_refine_diff_density_min -0.176
_refine_ls_extinction_coef 0.017(2)
_refine_ls_extinction_expression Fc^*^=kFc[1+0.001xFc^2^\l^3^/sin(2\q)]^-1/4^
_refine_ls_extinction_method SHELXL97
_refine_ls_goodness_of_fit_ref 1.070
_refine_ls_hydrogen_treatment refall
_refine_ls_matrix_type full
_refine_ls_number_parameters 111
_refine_ls_number_reflns 1105
_refine_ls_number_restraints 0
_refine_ls_restrained_S_all 1.070
_refine_ls_R_factor_all 0.0434
_refine_ls_R_factor_gt 0.0385
_refine_ls_shift/su_max 0.000
_refine_ls_shift/su_mean 0.000
_refine_ls_structure_factor_coef Fsqd
_refine_ls_weighting_details 'calc w=1/[\s^2^(Fo^2^)+(0.0514P)^2^+0.5964P] where P=(Fo^2^+2Fc^2^)/3'
_refine_ls_weighting_scheme calc
_refine_ls_wR_factor_gt 0.0997
_refine_ls_wR_factor_ref 0.1032
_reflns_number_gt 986
_reflns_number_total 1105
_reflns_threshold_expression >2sigma(I)
_cod_data_source_file bg2096.cif
_cod_data_source_block I
_cod_original_sg_symbol_Hall '-C 2yc '
_cod_original_sg_symbol_H-M ' C 2/c '
_cod_database_code 2215349
_cod_database_fobs_code 2215349

loop_
_symmetry_equiv_pos_as_xyz
'x, y, z'
'-x, y, -z+1/2'
'x+1/2, y+1/2, z'
'-x+1/2, y+1/2, -z+1/2'
'-x, -y, -z'
'x, -y, z-1/2'
'-x+1/2, -y+1/2, -z'
'x+1/2, -y+1/2, z-1/2'

loop_
_atom_site_type_symbol
_atom_site_label
_atom_site_fract_x
_atom_site_fract_y
_atom_site_fract_z
_atom_site_U_iso_or_equiv
_atom_site_adp_type
_atom_site_calc_flag
_atom_site_occupancy
C C1 0.00684(9) 0.2497(2) 0.49490(19) 0.0227(4) Uani d 1
C C2 0.09882(9) 0.2473(2) 0.52666(19) 0.0238(4) Uani d 1
H H2 0.1006(12) 0.204(3) 0.431(3) 0.035(5) Uiso d 1
H H3 0.1188(13) 0.374(3) 0.544(3) 0.042(6) Uiso d 1
C C3 0.15383(9) 0.1315(2) 0.67210(19) 0.0199(4) Uani d 1
H H4 0.1312(10) 0.014(2) 0.6575(18) 0.016(4) Uiso d 1
C C4 0.24516(9) 0.1148(2) 0.69224(19) 0.0205(4) Uani d 1
O O1 -0.01739(7) 0.17330(17) 0.58347(15) 0.0342(4) Uani d 1
O O2 -0.04289(8) 0.33822(18) 0.36471(15) 0.0348(4) Uani d 1
H H1 -0.1002(18) 0.338(4) 0.349(3) 0.074(8) Uiso d 1
O O3 0.30295(7) 0.17660(17) 0.82024(14) 0.0319(4) Uani d 1
O O4 0.25457(7) 0.03708(15) 0.58062(13) 0.0270(3) Uani d 1
N N1 0.15498(9) 0.2014(2) 0.82518(17) 0.0232(4) Uani d 1
H H7 0.1800(14) 0.318(3) 0.855(3) 0.040(6) Uiso d 1
H H6 0.1879(14) 0.126(3) 0.911(3) 0.041(6) Uiso d 1
H H5 0.1023(14) 0.203(3) 0.818(3) 0.040(5) Uiso d 1

loop_
_atom_site_aniso_label
_atom_site_aniso_U_11
_atom_site_aniso_U_22
_atom_site_aniso_U_33
_atom_site_aniso_U_12
_atom_site_aniso_U_13
_atom_site_aniso_U_23
C1 0.0161(8) 0.0309(9) 0.0199(7) 0.0015(6) 0.0069(6) -0.0019(6)
C2 0.0165(8) 0.0321(9) 0.0227(8) 0.0018(6) 0.0085(7) 0.0036(7)
C3 0.0153(7) 0.0219(8) 0.0218(8) -0.0023(6) 0.0075(6) -0.0020(6)
C4 0.0158(7) 0.0196(8) 0.0253(8) 0.0012(6) 0.0084(6) 0.0024(6)
O1 0.0183(6) 0.0553(8) 0.0298(7) 0.0011(5) 0.0116(5) 0.0096(6)
O2 0.0165(6) 0.0565(8) 0.0287(7) 0.0073(5) 0.0077(5) 0.0144(6)
O3 0.0150(6) 0.0461(8) 0.0311(7) -0.0033(5) 0.0071(5) -0.0111(5)
O4 0.0217(6) 0.0301(6) 0.0302(6) 0.0014(5) 0.0125(5) -0.0050(5)
N1 0.0155(7) 0.0322(8) 0.0219(7) -0.0006(6) 0.0083(6) 0.0003(6)

loop_
_atom_type_symbol
_atom_type_description
_atom_type_scat_dispersion_real
_atom_type_scat_dispersion_imag
_atom_type_scat_source
C C 0.0033 0.0016 'International Tables Vol C Tables 4.2.6.8 and 6.1.1.4'
H H 0.0000 0.0000 'International Tables Vol C Tables 4.2.6.8 and 6.1.1.4'
N N 0.0061 0.0033 'International Tables Vol C Tables 4.2.6.8 and 6.1.1.4'
O O 0.0106 0.0060 'International Tables Vol C Tables 4.2.6.8 and 6.1.1.4'

loop_
_geom_angle_atom_site_label_1
_geom_angle_atom_site_label_2
_geom_angle_atom_site_label_3
_geom_angle
_geom_angle_publ_flag
O1 C1 O2 123.98(14) no
O1 C1 C2 122.01(14) no
O2 C1 C2 114.01(13) no
C1 C2 C3 112.60(13) no
C1 C2 H2 107.4(12) no
C3 C2 H2 110.4(12) no
C1 C2 H3 107.0(12) no
C3 C2 H3 110.8(12) no
H2 C2 H3 108.5(17) no
N1 C3 C2 111.55(13) no
N1 C3 C4 109.87(12) no
C2 C3 C4 111.94(13) no
N1 C3 H4 106.5(9) no
C2 C3 H4 109.7(10) no
C4 C3 H4 107.0(10) no
O3 C4 O4 126.31(14) no
O3 C4 C3 116.86(13) no
O4 C4 C3 116.81(13) no
C1 O2 H1 112.0(16) no
C3 N1 H7 113.5(13) no
C3 N1 H6 109.4(13) no
H7 N1 H6 105.5(18) no
C3 N1 H5 110.9(14) no
H7 N1 H5 109.6(18) no
H6 N1 H5 107.6(18) no

loop_
_geom_bond_atom_site_label_1
_geom_bond_atom_site_label_2
_geom_bond_distance
_geom_bond_publ_flag
C1 O1 1.2140(19) no
C1 O2 1.3023(19) no
C1 C2 1.510(2) no
C2 C3 1.520(2) no
C2 H2 0.95(2) no
C2 H3 0.99(2) no
C3 N1 1.490(2) no
C3 C4 1.537(2) no
C3 H4 0.945(17) no
C4 O3 1.2494(19) no
C4 O4 1.2501(18) no
O2 H1 0.95(3) no
N1 H7 0.95(2) no
N1 H6 0.93(2) no
N1 H5 0.90(2) no

loop_
_geom_hbond_atom_site_label_D
_geom_hbond_atom_site_label_H
_geom_hbond_atom_site_label_A
_geom_hbond_site_symmetry_A
_geom_hbond_distance_DH
_geom_hbond_distance_HA
_geom_hbond_distance_DA
_geom_hbond_angle_DHA
_geom_hbond_publ_flag
O2 H1 O3 8_455 0.95(3) 1.61(3) 2.5574(16) 176(3) yes
N1 H7 O4 4_556 0.95(2) 1.93(2) 2.8782(19) 171.8(18) yes
N1 H6 O4 6_556 0.93(2) 1.91(2) 2.8381(18) 177.4(19) yes
N1 H5 O1 2_556 0.90(2) 2.07(2) 2.8992(18) 152.5(19) yes
N1 H5 O1 . 0.90(2) 2.26(2) 2.8572(18) 124.0(17) yes

loop_
_cod_related_entry_id
_cod_related_entry_database
_cod_related_entry_code
1 ChemSpider 411
